data_1551800
loop_
_publ_author_name
'TAI, Xishi'
'FENG, Yimin'

_publ_section_title
;
 Crystal Structure of
 N&#x2032;-(5-Bromosalicylaldehyde)-4-toluene-sulfonylhydrazide
;
_journal_name_full 'X-ray Structure Analysis Online'
_journal_page_first 41
_journal_paper_doi 10.2116/xraystruct.25.41
_journal_volume 25
_journal_year 2009
_chemical_formula_sum 'C14 H13 Br N2 O3 S'
_chemical_formula_weight 369.23
_space_group_IT_number 19
_space_group_name_Hall 'P 2ac 2ab'
_space_group_name_H-M_alt 'P 21 21 21'
_symmetry_cell_setting orthorhombic
_symmetry_space_group_name_Hall 'P 2ac 2ab'
_symmetry_space_group_name_H-M 'P 21 21 21'
_atom_sites_solution_hydrogens geom
_atom_sites_solution_primary direct
_atom_sites_solution_secondary difmap
_audit_creation_method SHELXL-97
_cell_angle_alpha 90.00
_cell_angle_beta 90.00
_cell_angle_gamma 90.00
_cell_formula_units_Z 4
_cell_length_a 6.2054(9)
_cell_length_b 10.4169(13)
_cell_length_c 23.696(2)
_cell_measurement_reflns_used 1474
_cell_measurement_temperature 298(2)
_cell_measurement_theta_max 19.99
_cell_measurement_theta_min 2.623
_cell_volume 1531.7(3)
_computing_cell_refinement 'Bruker SMART'
_computing_data_collection 'Bruker SMART'
_computing_data_reduction 'Bruker SAINT'
_computing_molecular_graphics 'Bruker SHELXTL'
_computing_publication_material 'Bruker SHELXTL'
_computing_structure_refinement 'SHELXL-97 (Sheldrick, 1997)'
_computing_structure_solution 'SHELXS-97 (Sheldrick, 1990)'
_diffrn_ambient_temperature 298(2)
_diffrn_measured_fraction_theta_full 0.989
_diffrn_measured_fraction_theta_max 0.989
_diffrn_measurement_device_type 'CCD area detector'
_diffrn_measurement_method 'phi and omega scans'
_diffrn_radiation_monochromator graphite
_diffrn_radiation_source 'fine-focus sealed tube'
_diffrn_radiation_type MoK\a
_diffrn_radiation_wavelength 0.71073
_diffrn_reflns_av_R_equivalents 0.1246
_diffrn_reflns_av_sigmaI/netI 0.1651
_diffrn_reflns_limit_h_max 7
_diffrn_reflns_limit_h_min -7
_diffrn_reflns_limit_k_max 12
_diffrn_reflns_limit_k_min -10
_diffrn_reflns_limit_l_max 21
_diffrn_reflns_limit_l_min -28
_diffrn_reflns_number 6063
_diffrn_reflns_theta_full 25.01
_diffrn_reflns_theta_max 25.01
_diffrn_reflns_theta_min 2.14
_exptl_absorpt_coefficient_mu 2.830
_exptl_absorpt_correction_T_max 0.6927
_exptl_absorpt_correction_T_min 0.3436
_exptl_absorpt_correction_type multi-scan
_exptl_absorpt_process_details sadabs
_exptl_crystal_colour colourless
_exptl_crystal_density_diffrn 1.601
_exptl_crystal_density_method 'not measured'
_exptl_crystal_description block
_exptl_crystal_F_000 744
_exptl_crystal_size_max 0.48
_exptl_crystal_size_mid 0.35
_exptl_crystal_size_min 0.14
_refine_diff_density_max 0.436
_refine_diff_density_min -0.864
_refine_diff_density_rms 0.120
_refine_ls_abs_structure_details 'Flack H D (1983), Acta Cryst. A39, 876-881'
_refine_ls_abs_structure_Flack 0.02(3)
_refine_ls_extinction_method none
_refine_ls_goodness_of_fit_ref 1.015
_refine_ls_hydrogen_treatment constr
_refine_ls_matrix_type full
_refine_ls_number_parameters 192
_refine_ls_number_reflns 2664
_refine_ls_number_restraints 0
_refine_ls_restrained_S_all 1.015
_refine_ls_R_factor_all 0.1317
_refine_ls_R_factor_gt 0.0797
_refine_ls_shift/su_max 0.001
_refine_ls_shift/su_mean 0.000
_refine_ls_structure_factor_coef Fsqd
_refine_ls_weighting_details 'calc w=1/[\s^2^(Fo^2^)+(0.0797P)^2^+0.0000P] where P=(Fo^2^+2Fc^2^)/3'
_refine_ls_weighting_scheme calc
_refine_ls_wR_factor_gt 0.1770
_refine_ls_wR_factor_ref 0.2020
_reflns_number_gt 1631
_reflns_number_total 2664
_reflns_threshold_expression >2sigma(I)
_cod_data_source_file 25_41_1.cif
_cod_data_source_block 080801g
_cod_depositor_comments
;
The following automatic conversions were performed:

'_symmetry_cell_setting' value 'Orthorhombic' changed to
'orthorhombic' according to
/home/andrius/struct/COD-crude-data/automatic-downloads/current/J-STAGE/lib/dictionaries/cif_core.dic
dictionary named 'cif_core.dic' version 2.4.2 from 2011-04-26.

Automatic conversion script
Id: cif_fix_values 6524 2018-11-02 12:15:13Z antanas 
;
_cod_original_sg_symbol_H-M P2(1)2(1)2(1)
_cod_database_code 1551800

loop_
_symmetry_equiv_pos_as_xyz
'x, y, z'
'-x+1/2, -y, z+1/2'
'-x, y+1/2, -z+1/2'
'x+1/2, -y+1/2, -z'

loop_
_atom_site_label
_atom_site_type_symbol
_atom_site_fract_x
_atom_site_fract_y
_atom_site_fract_z
_atom_site_U_iso_or_equiv
_atom_site_adp_type
_atom_site_occupancy
_atom_site_symmetry_multiplicity
_atom_site_calc_flag
_atom_site_refinement_flags
Br1 Br 1.3231(2) 0.33383(13) 0.09070(5) 0.0681(5) Uani 1 1 d .
N1 N 0.3406(14) 0.2610(7) 0.2805(3) 0.038(2) Uani 1 1 d .
H1 H 0.2704 0.3178 0.2617 0.045 Uiso 1 1 calc R
N2 N 0.5378(14) 0.2130(7) 0.2620(3) 0.035(2) Uani 1 1 d .
O1 O 0.0245(11) 0.2407(7) 0.3409(3) 0.0495(19) Uani 1 1 d .
O2 O 0.3106(14) 0.0720(5) 0.3429(3) 0.0482(19) Uani 1 1 d .
O3 O 0.7960(13) 0.0170(6) 0.2535(3) 0.0473(19) Uani 1 1 d .
H3 H 0.6908 0.0571 0.2648 0.071 Uiso 1 1 calc R
S1 S 0.2507(4) 0.2034(2) 0.33979(11) 0.0381(6) Uani 1 1 d .
C1 C 0.3834(16) 0.2925(9) 0.3928(4) 0.036(3) Uani 1 1 d .
C2 C 0.2946(19) 0.4042(10) 0.4154(4) 0.046(3) Uani 1 1 d .
H2 H 0.1583 0.4302 0.4036 0.055 Uiso 1 1 calc R
C3 C 0.4022(19) 0.4763(11) 0.4541(4) 0.047(3) Uani 1 1 d .
H3A H 0.3396 0.5511 0.4679 0.057 Uiso 1 1 calc R
C4 C 0.603(2) 0.4396(10) 0.4732(4) 0.047(3) Uani 1 1 d .
C5 C 0.689(2) 0.3232(10) 0.4516(4) 0.049(3) Uani 1 1 d .
H5 H 0.8213 0.2948 0.4651 0.059 Uiso 1 1 calc R
C6 C 0.5848(17) 0.2511(10) 0.4120(4) 0.043(3) Uani 1 1 d .
H6 H 0.6465 0.1762 0.3982 0.052 Uiso 1 1 calc R
C7 C 0.726(2) 0.5189(12) 0.5139(4) 0.072(4) Uani 1 1 d .
H7A H 0.6375 0.5364 0.5462 0.108 Uiso 1 1 calc R
H7B H 0.7667 0.5982 0.4963 0.108 Uiso 1 1 calc R
H7C H 0.8528 0.4734 0.5255 0.108 Uiso 1 1 calc R
C8 C 0.6392(16) 0.2718(8) 0.2236(4) 0.034(2) Uani 1 1 d .
H8 H 0.5875 0.3496 0.2099 0.040 Uiso 1 1 calc R
C9 C 0.8390(16) 0.2167(8) 0.2005(4) 0.031(2) Uani 1 1 d .
C10 C 0.9081(17) 0.0899(9) 0.2164(4) 0.034(2) Uani 1 1 d .
C11 C 1.0949(17) 0.0391(10) 0.1921(4) 0.042(3) Uani 1 1 d .
H11 H 1.1396 -0.0438 0.2007 0.050 Uiso 1 1 calc R
C12 C 1.211(2) 0.1136(10) 0.1554(4) 0.049(3) Uani 1 1 d .
H12 H 1.3365 0.0798 0.1401 0.058 Uiso 1 1 calc R
C13 C 1.1499(19) 0.2369(10) 0.1400(4) 0.045(3) Uani 1 1 d .
C14 C 0.9653(16) 0.2862(9) 0.1630(4) 0.038(2) Uani 1 1 d .
H14 H 0.9231 0.3689 0.1532 0.045 Uiso 1 1 calc R

loop_
_atom_site_aniso_label
_atom_site_aniso_U_11
_atom_site_aniso_U_22
_atom_site_aniso_U_33
_atom_site_aniso_U_23
_atom_site_aniso_U_13
_atom_site_aniso_U_12
Br1 0.0472(8) 0.0816(9) 0.0754(8) 0.0168(7) 0.0187(7) -0.0112(7)
N1 0.027(5) 0.038(5) 0.049(5) 0.002(4) 0.007(4) 0.006(4)
N2 0.034(5) 0.025(4) 0.044(5) -0.005(4) 0.005(4) -0.003(4)
O1 0.020(4) 0.067(5) 0.061(5) -0.007(4) 0.007(4) 0.000(4)
O2 0.061(5) 0.020(3) 0.064(4) 0.004(3) 0.008(5) 0.000(4)
O3 0.053(5) 0.031(4) 0.057(4) 0.003(3) 0.016(4) 0.000(4)
S1 0.0310(15) 0.0335(13) 0.0499(15) -0.0061(11) 0.0084(12) -0.0032(11)
C1 0.035(6) 0.031(5) 0.043(6) 0.002(4) -0.003(5) -0.002(5)
C2 0.038(7) 0.049(6) 0.051(6) -0.012(5) 0.003(6) 0.006(6)
C3 0.048(8) 0.045(7) 0.049(7) -0.002(5) -0.002(6) 0.004(6)
C4 0.047(8) 0.042(7) 0.051(7) 0.004(5) -0.004(6) -0.008(5)
C5 0.045(7) 0.048(6) 0.055(6) 0.007(5) -0.010(6) 0.000(7)
C6 0.039(6) 0.043(6) 0.048(6) -0.001(5) -0.003(6) -0.001(5)
C7 0.081(11) 0.082(9) 0.053(7) -0.003(6) -0.021(7) -0.028(8)
C8 0.031(6) 0.020(5) 0.049(6) -0.006(4) 0.001(5) -0.003(4)
C9 0.027(5) 0.025(5) 0.041(5) -0.005(4) 0.005(5) -0.010(5)
C10 0.033(6) 0.025(5) 0.045(6) -0.002(4) 0.004(5) -0.006(4)
C11 0.039(7) 0.030(6) 0.057(7) -0.002(5) 0.006(5) 0.007(5)
C12 0.043(7) 0.047(7) 0.055(7) -0.016(5) 0.007(6) -0.010(6)
C13 0.037(7) 0.051(7) 0.047(6) -0.004(5) 0.004(6) -0.015(6)
C14 0.034(6) 0.030(5) 0.049(6) -0.002(5) -0.002(5) -0.008(5)

loop_
_atom_type_symbol
_atom_type_description
_atom_type_scat_dispersion_real
_atom_type_scat_dispersion_imag
_atom_type_scat_source
C C 0.0033 0.0016 'International Tables Vol C Tables 4.2.6.8 and 6.1.1.4'
H H 0.0000 0.0000 'International Tables Vol C Tables 4.2.6.8 and 6.1.1.4'
N N 0.0061 0.0033 'International Tables Vol C Tables 4.2.6.8 and 6.1.1.4'
O O 0.0106 0.0060 'International Tables Vol C Tables 4.2.6.8 and 6.1.1.4'
S S 0.1246 0.1234 'International Tables Vol C Tables 4.2.6.8 and 6.1.1.4'
Br Br -0.2901 2.4595 'International Tables Vol C Tables 4.2.6.8 and 6.1.1.4'

loop_
_geom_angle_atom_site_label_1
_geom_angle_atom_site_label_2
_geom_angle_atom_site_label_3
_geom_angle
N2 N1 S1 116.2(6)
N2 N1 H1 121.9
S1 N1 H1 121.9
C8 N2 N1 119.3(8)
C10 O3 H3 109.5
O2 S1 O1 120.5(5)
O2 S1 N1 108.1(4)
O1 S1 N1 104.4(5)
O2 S1 C1 110.3(5)
O1 S1 C1 107.3(5)
N1 S1 C1 105.1(4)
C2 C1 C6 119.0(10)
C2 C1 S1 121.8(8)
C6 C1 S1 119.2(8)
C3 C2 C1 121.7(11)
C3 C2 H2 119.2
C1 C2 H2 119.2
C2 C3 C4 120.7(11)
C2 C3 H3A 119.7
C4 C3 H3A 119.7
C3 C4 C5 117.3(11)
C3 C4 C7 121.5(12)
C5 C4 C7 121.2(11)
C6 C5 C4 122.7(10)
C6 C5 H5 118.6
C4 C5 H5 118.6
C5 C6 C1 118.6(10)
C5 C6 H6 120.7
C1 C6 H6 120.7
C4 C7 H7A 109.5
C4 C7 H7B 109.5
H7A C7 H7B 109.5
C4 C7 H7C 109.5
H7A C7 H7C 109.5
H7B C7 H7C 109.5
N2 C8 C9 119.8(8)
N2 C8 H8 120.1
C9 C8 H8 120.1
C14 C9 C10 118.6(9)
C14 C9 C8 120.6(8)
C10 C9 C8 120.8(9)
O3 C10 C11 118.8(9)
O3 C10 C9 122.2(9)
C11 C10 C9 119.1(9)
C12 C11 C10 118.9(10)
C12 C11 H11 120.6
C10 C11 H11 120.6
C11 C12 C13 123.3(11)
C11 C12 H12 118.4
C13 C12 H12 118.4
C14 C13 C12 118.0(10)
C14 C13 Br1 121.6(8)
C12 C13 Br1 120.4(9)
C13 C14 C9 122.1(10)
C13 C14 H14 119.0
C9 C14 H14 119.0

loop_
_geom_bond_atom_site_label_1
_geom_bond_atom_site_label_2
_geom_bond_distance
Br1 C13 1.881(10)
N1 N2 1.392(11)
N1 S1 1.626(8)
N1 H1 0.8600
N2 C8 1.266(11)
O1 S1 1.457(7)
O2 S1 1.420(6)
O3 C10 1.354(11)
O3 H3 0.8200
S1 C1 1.765(9)
C1 C2 1.395(14)
C1 C6 1.398(14)
C2 C3 1.362(14)
C2 H2 0.9300
C3 C4 1.380(16)
C3 H3A 0.9300
C4 C5 1.418(14)
C4 C7 1.481(15)
C5 C6 1.364(14)
C5 H5 0.9300
C6 H6 0.9300
C7 H7A 0.9600
C7 H7B 0.9600
C7 H7C 0.9600
C8 C9 1.471(13)
C8 H8 0.9300
C9 C14 1.389(13)
C9 C10 1.439(12)
C10 C11 1.399(14)
C11 C12 1.368(13)
C11 H11 0.9300
C12 C13 1.388(14)
C12 H12 0.9300
C13 C14 1.369(15)
C14 H14 0.9300

loop_
_geom_torsion_atom_site_label_1
_geom_torsion_atom_site_label_2
_geom_torsion_atom_site_label_3
_geom_torsion_atom_site_label_4
_geom_torsion
S1 N1 N2 C8 -164.8(7)
N2 N1 S1 O2 -35.2(8)
N2 N1 S1 O1 -164.7(6)
N2 N1 S1 C1 82.5(7)
O2 S1 C1 C2 -152.1(8)
O1 S1 C1 C2 -19.1(9)
N1 S1 C1 C2 91.5(9)
O2 S1 C1 C6 28.9(9)
O1 S1 C1 C6 161.9(8)
N1 S1 C1 C6 -87.4(8)
C6 C1 C2 C3 2.4(15)
S1 C1 C2 C3 -176.6(8)
C1 C2 C3 C4 -1.1(16)
C2 C3 C4 C5 -1.4(16)
C2 C3 C4 C7 177.9(10)
C3 C4 C5 C6 2.6(16)
C7 C4 C5 C6 -176.7(10)
C4 C5 C6 C1 -1.4(15)
C2 C1 C6 C5 -1.1(14)
S1 C1 C6 C5 177.8(7)
N1 N2 C8 C9 -175.2(7)
N2 C8 C9 C14 -172.7(9)
N2 C8 C9 C10 7.1(14)
C14 C9 C10 O3 178.8(9)
C8 C9 C10 O3 -1.0(14)
C14 C9 C10 C11 -2.4(14)
C8 C9 C10 C11 177.7(9)
O3 C10 C11 C12 -178.8(9)
C9 C10 C11 C12 2.5(15)
C10 C11 C12 C13 -1.5(16)
C11 C12 C13 C14 0.4(15)
C11 C12 C13 Br1 178.4(8)
C12 C13 C14 C9 -0.4(15)
Br1 C13 C14 C9 -178.4(7)
C10 C9 C14 C13 1.4(14)
C8 C9 C14 C13 -178.8(9)
